data_7214362
loop_
_publ_author_name
'Chan, H. C. Stephen'
'Woollam, Grahame R.'
'Wagner, Trixie'
'Schmidt, Martin U.'
'Lewis, Richard A.'

_publ_section_title
;
 Can picolinamide be a promising cocrystal former?
;
_journal_issue 21
_journal_name_full CrystEngComm
_journal_page_first 4365
_journal_paper_doi 10.1039/c4ce00265b
_journal_volume 16
_journal_year 2014
_chemical_formula_sum 'C8.5 H10 N2 O3'
_chemical_formula_weight 188.18
_chemical_name_common '2:1 pico:glu'
_chemical_name_systematic
; 
 ? 
;
_space_group_IT_number 15
_symmetry_cell_setting monoclinic
_symmetry_space_group_name_Hall '-C 2yc'
_symmetry_space_group_name_H-M 'C 1 2/c 1'
_atom_sites_solution_hydrogens geom
_atom_sites_solution_primary direct
_atom_sites_solution_secondary difmap
_audit_creation_method SHELXL-97
_cell_angle_alpha 90.00
_cell_angle_beta 118.86(5)
_cell_angle_gamma 90.00
_cell_formula_units_Z 8
_cell_length_a 21.95(2)
_cell_length_b 5.220(7)
_cell_length_c 17.260(19)
_cell_measurement_reflns_used 2492
_cell_measurement_temperature 100(2)
_cell_measurement_theta_max 67.26
_cell_measurement_theta_min 4.6
_cell_volume 1732(3)
_computing_cell_refinement 'Saint V7.36A (Bruker AXS, 2006)'
_computing_data_collection 'SMART V5.632 (Bruker AXS, 2003)'
_computing_data_reduction 'Saint V7.36A (Bruker AXS, 2006)'
_computing_molecular_graphics 'PLATON (Spek, 2003)'
_computing_structure_refinement 'SHELXL-97 (Sheldrick, 1997)'
_computing_structure_solution 'SHELXS-97 (Sheldrick, 1997)'
_diffrn_ambient_temperature 100(2)
_diffrn_measured_fraction_theta_full 0.974
_diffrn_measured_fraction_theta_max 0.974
_diffrn_measurement_device_type 'three-circle goniometer'
_diffrn_measurement_method \w-scans
_diffrn_radiation_monochromator 'multilayer mirrors'
_diffrn_radiation_source microsource
_diffrn_radiation_type CuK\a
_diffrn_radiation_wavelength 1.54178
_diffrn_reflns_av_R_equivalents 0.0751
_diffrn_reflns_av_sigmaI/netI 0.0606
_diffrn_reflns_limit_h_max 26
_diffrn_reflns_limit_h_min -25
_diffrn_reflns_limit_k_max 5
_diffrn_reflns_limit_k_min -5
_diffrn_reflns_limit_l_max 20
_diffrn_reflns_limit_l_min -20
_diffrn_reflns_number 8105
_diffrn_reflns_theta_full 66.58
_diffrn_reflns_theta_max 66.58
_diffrn_reflns_theta_min 4.60
_exptl_absorpt_coefficient_mu 0.937
_exptl_absorpt_correction_T_max 0.9547
_exptl_absorpt_correction_T_min 0.8421
_exptl_absorpt_correction_type multi-scan
_exptl_absorpt_process_details 'SADABS (Sheldrick, 2010)'
_exptl_crystal_colour colourless
_exptl_crystal_density_diffrn 1.443
_exptl_crystal_density_method 'not measured'
_exptl_crystal_description plate
_exptl_crystal_F_000 792
_exptl_crystal_size_max 0.19
_exptl_crystal_size_mid 0.10
_exptl_crystal_size_min 0.05
_refine_diff_density_max 0.555
_refine_diff_density_min -0.383
_refine_diff_density_rms 0.117
_refine_ls_extinction_method none
_refine_ls_goodness_of_fit_ref 1.032
_refine_ls_hydrogen_treatment riding
_refine_ls_matrix_type full
_refine_ls_number_parameters 124
_refine_ls_number_reflns 1496
_refine_ls_number_restraints 0
_refine_ls_restrained_S_all 1.032
_refine_ls_R_factor_all 0.0838
_refine_ls_R_factor_gt 0.0692
_refine_ls_shift/su_max 0.030
_refine_ls_shift/su_mean 0.004
_refine_ls_structure_factor_coef Fsqd
_refine_ls_weighting_details 'calc w=1/[\s^2^(Fo^2^)+(0.1492P)^2^+0.0000P] where P=(Fo^2^+2Fc^2^)/3'
_refine_ls_weighting_scheme calc
_refine_ls_wR_factor_gt 0.1777
_refine_ls_wR_factor_ref 0.1953
_reflns_number_gt 1220
_reflns_number_total 1496
_reflns_threshold_expression >2sigma(I)
_cod_data_source_file c4ce00265b2.cif
_cod_data_source_block STC26a
_cod_depositor_comments 'Adding full bibliography for 7214357--7214365.cif.'
_cod_original_cell_volume 1732(4)
_cod_original_sg_symbol_H-M C2/c
_cod_original_formula_sum 'C8.50 H10 N2 O3'
_cod_database_code 7214362
_chemical_source_common EtOH

loop_
_symmetry_equiv_pos_as_xyz
'x, y, z'
'-x, y, -z+1/2'
'x+1/2, y+1/2, z'
'-x+1/2, y+1/2, -z+1/2'
'-x, -y, -z'
'x, -y, z-1/2'
'-x+1/2, -y+1/2, -z'
'x+1/2, -y+1/2, z-1/2'

loop_
_atom_site_label
_atom_site_type_symbol
_atom_site_fract_x
_atom_site_fract_y
_atom_site_fract_z
_atom_site_U_iso_or_equiv
_atom_site_adp_type
_atom_site_occupancy
_atom_site_symmetry_multiplicity
_atom_site_calc_flag
_atom_site_refinement_flags
N1 N 0.38981(12) 0.6449(4) 0.51102(14) 0.0210(6) Uani 1 1 d .
C2 C 0.36651(15) 0.8333(5) 0.54203(18) 0.0223(7) Uani 1 1 d .
H2 H 0.3902 0.8652 0.6039 0.027 Uiso 1 1 calc R
C3 C 0.30979(14) 0.9846(6) 0.48909(19) 0.0233(7) Uani 1 1 d .
H3 H 0.2949 1.1159 0.5143 0.028 Uiso 1 1 calc R
C4 C 0.27533(14) 0.9416(6) 0.39947(18) 0.0225(7) Uani 1 1 d .
H4 H 0.2365 1.0438 0.3615 0.027 Uiso 1 1 calc R
C5 C 0.29824(13) 0.7458(5) 0.36501(17) 0.0195(6) Uani 1 1 d .
H5 H 0.2754 0.7104 0.3034 0.023 Uiso 1 1 calc R
C6 C 0.35536(13) 0.6045(5) 0.42341(16) 0.0179(6) Uani 1 1 d .
C7 C 0.38201(14) 0.3913(5) 0.38938(17) 0.0177(6) Uani 1 1 d .
O8 O 0.35177(10) 0.3398(4) 0.30910(11) 0.0214(5) Uani 1 1 d .
N9 N 0.43779(11) 0.2658(5) 0.44870(14) 0.0202(6) Uani 1 1 d .
H9A H 0.4551 0.1390 0.4318 0.024 Uiso 1 1 calc R
H9B H 0.4574 0.3094 0.5049 0.024 Uiso 1 1 calc R
C11 C 0.5000 -0.5343(7) 0.2500 0.0202(8) Uani 1 2 d S
H11A H 0.4985 -0.6465 0.2029 0.024 Uiso 0.50 1 calc PR
H11B H 0.5015 -0.6466 0.2971 0.024 Uiso 0.50 1 calc PR
C12 C 0.43284(13) -0.3788(5) 0.21142(16) 0.0194(6) Uani 1 1 d .
H12A H 0.4284 -0.2848 0.1591 0.023 Uiso 1 1 calc R
H12B H 0.3933 -0.4999 0.1903 0.023 Uiso 1 1 calc R
C13 C 0.42590(13) -0.1886(5) 0.27235(17) 0.0189(6) Uani 1 1 d .
O14 O 0.46574(10) -0.1650(4) 0.35174(12) 0.0222(5) Uani 1 1 d .
O15 O 0.36979(9) -0.0441(4) 0.22869(11) 0.0225(5) Uani 1 1 d .
H15 H 0.3668 0.0600 0.2638 0.034 Uiso 1 1 calc R

loop_
_atom_site_aniso_label
_atom_site_aniso_U_11
_atom_site_aniso_U_22
_atom_site_aniso_U_33
_atom_site_aniso_U_23
_atom_site_aniso_U_13
_atom_site_aniso_U_12
N1 0.0204(13) 0.0246(14) 0.0175(12) 0.0006(9) 0.0088(10) 0.0010(9)
C2 0.0185(14) 0.0270(16) 0.0192(14) -0.0020(10) 0.0073(12) 0.0004(11)
C3 0.0200(15) 0.0238(16) 0.0287(15) -0.0001(11) 0.0138(12) 0.0029(11)
C4 0.0126(13) 0.0267(16) 0.0260(15) 0.0018(12) 0.0075(11) 0.0025(11)
C5 0.0104(13) 0.0264(16) 0.0178(14) 0.0015(10) 0.0036(11) -0.0019(11)
C6 0.0131(13) 0.0225(15) 0.0175(13) 0.0012(10) 0.0070(11) -0.0015(10)
C7 0.0140(13) 0.0211(14) 0.0186(13) 0.0012(10) 0.0082(10) -0.0017(10)
O8 0.0180(10) 0.0277(12) 0.0154(10) -0.0015(7) 0.0056(8) 0.0011(7)
N9 0.0138(12) 0.0257(14) 0.0175(12) -0.0012(9) 0.0046(9) 0.0040(9)
C11 0.0185(19) 0.023(2) 0.0187(19) 0.000 0.0086(16) 0.000
C12 0.0134(14) 0.0273(16) 0.0145(13) -0.0001(10) 0.0042(11) -0.0024(11)
C13 0.0140(13) 0.0243(15) 0.0179(14) 0.0030(10) 0.0074(11) -0.0019(10)
O14 0.0186(10) 0.0285(12) 0.0166(10) -0.0012(7) 0.0062(8) 0.0027(8)
O15 0.0184(10) 0.0286(12) 0.0176(10) 0.0001(8) 0.0064(8) 0.0059(8)

loop_
_atom_type_symbol
_atom_type_description
_atom_type_scat_dispersion_real
_atom_type_scat_dispersion_imag
_atom_type_scat_source
C C 0.0181 0.0091 'International Tables Vol C Tables 4.2.6.8 and 6.1.1.4'
H H 0.0000 0.0000 'International Tables Vol C Tables 4.2.6.8 and 6.1.1.4'
N N 0.0311 0.0180 'International Tables Vol C Tables 4.2.6.8 and 6.1.1.4'
O O 0.0492 0.0322 'International Tables Vol C Tables 4.2.6.8 and 6.1.1.4'

loop_
_geom_angle_atom_site_label_1
_geom_angle_atom_site_label_2
_geom_angle_atom_site_label_3
_geom_angle
_geom_angle_site_symmetry_1
_geom_angle_site_symmetry_3
C2 N1 C6 116.8(2) . .
N1 C2 C3 123.6(3) . .
N1 C2 H2 118.2 . .
C3 C2 H2 118.2 . .
C4 C3 C2 118.8(3) . .
C4 C3 H3 120.6 . .
C2 C3 H3 120.6 . .
C3 C4 C5 119.0(3) . .
C3 C4 H4 120.5 . .
C5 C4 H4 120.5 . .
C6 C5 C4 117.9(3) . .
C6 C5 H5 121.1 . .
C4 C5 H5 121.1 . .
N1 C6 C5 123.9(3) . .
N1 C6 C7 116.3(2) . .
C5 C6 C7 119.8(2) . .
O8 C7 N9 123.4(3) . .
O8 C7 C6 119.8(2) . .
N9 C7 C6 116.9(2) . .
C7 N9 H9A 120.0 . .
C7 N9 H9B 120.0 . .
H9A N9 H9B 120.0 . .
C12 C11 C12 115.7(3) . 2_655
C12 C11 H11A 108.4 . .
C12 C11 H11A 108.4 2_655 .
C12 C11 H11B 108.4 . .
C12 C11 H11B 108.4 2_655 .
H11A C11 H11B 107.4 . .
C13 C12 C11 116.6(2) . .
C13 C12 H12A 108.1 . .
C11 C12 H12A 108.1 . .
C13 C12 H12B 108.1 . .
C11 C12 H12B 108.1 . .
H12A C12 H12B 107.3 . .
O14 C13 O15 123.0(2) . .
O14 C13 C12 126.1(2) . .
O15 C13 C12 110.9(2) . .
C13 O15 H15 109.5 . .

loop_
_geom_bond_atom_site_label_1
_geom_bond_atom_site_label_2
_geom_bond_distance
_geom_bond_site_symmetry_2
N1 C2 1.334(4) .
N1 C6 1.341(4) .
C2 C3 1.382(4) .
C2 H2 0.9500 .
C3 C4 1.373(4) .
C3 H3 0.9500 .
C4 C5 1.393(4) .
C4 H4 0.9500 .
C5 C6 1.383(4) .
C5 H5 0.9500 .
C6 C7 1.503(4) .
C7 O8 1.243(3) .
C7 N9 1.329(4) .
N9 H9A 0.8800 .
N9 H9B 0.8800 .
C11 C12 1.526(4) .
C11 C12 1.526(4) 2_655
C11 H11A 0.9900 .
C11 H11B 0.9900 .
C12 C13 1.506(4) .
C12 H12A 0.9900 .
C12 H12B 0.9900 .
C13 O14 1.225(3) .
C13 O15 1.326(3) .
O15 H15 0.8400 .

loop_
_geom_hbond_atom_site_label_D
_geom_hbond_atom_site_label_H
_geom_hbond_atom_site_label_A
_geom_hbond_distance_DH
_geom_hbond_distance_HA
_geom_hbond_distance_DA
_geom_hbond_angle_DHA
_geom_hbond_site_symmetry_A
N9 H9A O14 0.88 2.19 3.037(4) 161.6 .
N9 H9B O14 0.88 2.35 3.096(4) 143.0 5_656
O15 H15 O8 0.84 1.76 2.575(4) 162.5 .

loop_
_geom_torsion_atom_site_label_1
_geom_torsion_atom_site_label_2
_geom_torsion_atom_site_label_3
_geom_torsion_atom_site_label_4
_geom_torsion
_geom_torsion_site_symmetry_1
C6 N1 C2 C3 0.1(4) .
N1 C2 C3 C4 -0.4(4) .
C2 C3 C4 C5 0.6(4) .
C3 C4 C5 C6 -0.4(4) .
C2 N1 C6 C5 0.1(4) .
C2 N1 C6 C7 -179.8(2) .
C4 C5 C6 N1 0.1(4) .
C4 C5 C6 C7 -180.0(2) .
N1 C6 C7 O8 178.6(2) .
C5 C6 C7 O8 -1.4(4) .
N1 C6 C7 N9 -1.2(4) .
C5 C6 C7 N9 178.9(2) .
C12 C11 C12 C13 -56.25(19) 2_655
C11 C12 C13 O14 -7.6(4) .
C11 C12 C13 O15 172.3(2) .
